data_7015860
loop_
_publ_author_name
'Be\,sli, Serap'
'Coles, Simon J.'
'Davies, David B.'
'K\?il\?i\,c, Adem'
'Okutan, Elif'
'Shaw, Robert A.'
'E\,cik, Esra Tanr\?iverdi'
'\,Cift\,ci, G\"on\"ul Yenilmez'

_publ_section_title
;
 Competitive formation of cis and trans derivatives in the nucleophilic
 substitution reactions of cyclophosphazenes having a mono-spiro P-NHR
 group.
;
_journal_issue 18
_journal_name_full 'Dalton transactions (Cambridge, England : 2003)'
_journal_page_first 4959
_journal_page_last 4969
_journal_paper_doi 10.1039/c1dt10176e
_journal_volume 40
_journal_year 2011
_chemical_formula_sum 'C7 H15 Cl3 N5 O P3'
_chemical_formula_weight 384.50
_chemical_name_systematic
;
?
;
_space_group_IT_number 15
_symmetry_cell_setting monoclinic
_symmetry_space_group_name_Hall '-C 2yc'
_symmetry_space_group_name_H-M 'C 1 2/c 1'
_atom_sites_solution_hydrogens geom
_atom_sites_solution_primary direct
_atom_sites_solution_secondary difmap
_audit_creation_method SHELXL-97
_cell_angle_alpha 90.00
_cell_angle_beta 114.007(2)
_cell_angle_gamma 90.00
_cell_formula_units_Z 8
_cell_length_a 12.7916(4)
_cell_length_b 17.6220(5)
_cell_length_c 15.4171(4)
_cell_measurement_reflns_used 82060
_cell_measurement_temperature 120(2)
_cell_measurement_theta_max 27.48
_cell_measurement_theta_min 2.91
_cell_volume 3174.60(16)
_computing_cell_refinement 'DENZO, COLLECT'
_computing_data_reduction 'DENZO, COLLECT'
_computing_molecular_graphics 'PLATON (Spek, 1990)'
_computing_structure_refinement 'SHELXL-97 (Sheldrick, 1997)'
_computing_structure_solution 'SHELXS-97 (Sheldrick, 1997)'
_diffrn_ambient_temperature 120(2)
_diffrn_detector_area_resol_mean 9.091
_diffrn_measured_fraction_theta_full 0.996
_diffrn_measured_fraction_theta_max 0.996
_diffrn_measurement_device_type 'Bruker-Nonius KappaCCD Area Detector'
_diffrn_measurement_method '\f and \w scans'
_diffrn_radiation_monochromator graphite
_diffrn_radiation_source 'Bruker-Nonius FR591 rotating anode'
_diffrn_radiation_type MoK\a
_diffrn_radiation_wavelength 0.71073
_diffrn_reflns_av_R_equivalents 0.0438
_diffrn_reflns_av_sigmaI/netI 0.0259
_diffrn_reflns_limit_h_max 16
_diffrn_reflns_limit_h_min -16
_diffrn_reflns_limit_k_max 22
_diffrn_reflns_limit_k_min -22
_diffrn_reflns_limit_l_max 19
_diffrn_reflns_limit_l_min -19
_diffrn_reflns_number 32010
_diffrn_reflns_theta_full 27.49
_diffrn_reflns_theta_max 27.49
_diffrn_reflns_theta_min 2.94
_diffrn_standards_decay_% negligible
_diffrn_standards_number none
_exptl_absorpt_coefficient_mu 0.878
_exptl_absorpt_correction_T_max 0.8440
_exptl_absorpt_correction_T_min 0.8440
_exptl_absorpt_correction_type multi-scan
_exptl_absorpt_process_details 'SADABS V2.10 (Sheldrick, G.M., 2003)'
_exptl_crystal_colour colourless
_exptl_crystal_density_diffrn 1.609
_exptl_crystal_density_method 'not measured'
_exptl_crystal_description block
_exptl_crystal_F_000 1568
_exptl_crystal_size_max 0.20
_exptl_crystal_size_mid 0.20
_exptl_crystal_size_min 0.20
_refine_diff_density_max 0.350
_refine_diff_density_min -0.441
_refine_diff_density_rms 0.067
_refine_ls_extinction_method none
_refine_ls_goodness_of_fit_ref 1.036
_refine_ls_hydrogen_treatment mixed
_refine_ls_matrix_type full
_refine_ls_number_parameters 176
_refine_ls_number_reflns 3643
_refine_ls_number_restraints 1
_refine_ls_restrained_S_all 1.036
_refine_ls_R_factor_all 0.0682
_refine_ls_R_factor_gt 0.0484
_refine_ls_shift/su_max 0.056
_refine_ls_shift/su_mean 0.030
_refine_ls_structure_factor_coef Fsqd
_refine_ls_weighting_details 'calc w=1/[\s^2^(Fo^2^)+(0.0752P)^2^+4.8207P] where P=(Fo^2^+2Fc^2^)/3'
_refine_ls_weighting_scheme calc
_refine_ls_wR_factor_gt 0.1310
_refine_ls_wR_factor_ref 0.1452
_reflns_number_gt 2745
_reflns_number_total 3643
_reflns_threshold_expression >2sigma(I)
_cod_data_source_file c1dt10176e.txt
_cod_data_source_block 2006src1518r
_cod_depositor_comments
;
The following automatic conversions were performed:
'_symmetry_cell_setting' value 'Monoclinic' changed to 'monoclinic'
according to '/home/saulius/struct/CIF-dictionaries/cif_core.dic'
dictionary named 'cif_core.dic' version 2.4.1 from 2010-06-29.

Automatic conversion script
Id: cif_fix_enum 1555 2011-01-17 13:19:09Z saulius 
;
_cod_original_sg_symbol_H-M C2/c
_cod_database_code 7015860

loop_
_symmetry_equiv_pos_as_xyz
'x, y, z'
'-x, y, -z+1/2'
'x+1/2, y+1/2, z'
'-x+1/2, y+1/2, -z+1/2'
'-x, -y, -z'
'x, -y, z-1/2'
'-x+1/2, -y+1/2, -z'
'x+1/2, -y+1/2, z-1/2'

loop_
_atom_site_label
_atom_site_type_symbol
_atom_site_fract_x
_atom_site_fract_y
_atom_site_fract_z
_atom_site_U_iso_or_equiv
_atom_site_adp_type
_atom_site_occupancy
_atom_site_symmetry_multiplicity
_atom_site_calc_flag
_atom_site_refinement_flags
_atom_site_disorder_assembly
_atom_site_disorder_group
C1 C 0.4863(4) -0.0936(2) 0.1030(3) 0.0848(13) Uani 1 1 d . . .
H1A H 0.4518 -0.0853 0.0335 0.102 Uiso 1 1 calc R . .
H1B H 0.4243 -0.1109 0.1212 0.102 Uiso 1 1 calc R . .
C2 C 0.5684(4) -0.1545(2) 0.1231(4) 0.0909(14) Uani 1 1 d . . .
H2A H 0.5403 -0.1972 0.1494 0.109 Uiso 1 1 calc R . .
H2B H 0.5675 -0.1718 0.0617 0.109 Uiso 1 1 calc R . .
C3 C 0.6827(4) -0.1415(2) 0.1846(5) 0.115(2) Uani 1 1 d . . .
H3A H 0.6934 -0.1620 0.2475 0.137 Uiso 1 1 calc R . .
H3B H 0.7305 -0.1727 0.1616 0.137 Uiso 1 1 calc R . .
C4 C 0.8385(4) 0.0259(2) 0.5162(2) 0.0684(10) Uani 1 1 d . . .
H4A H 0.8392 -0.0255 0.4904 0.082 Uiso 1 1 calc R . .
H4B H 0.7660 0.0330 0.5239 0.082 Uiso 1 1 calc R . .
C5 C 0.9403(4) 0.0373(2) 0.6092(3) 0.0730(10) Uani 1 1 d . . .
H5A H 0.9208 0.0242 0.6633 0.088 Uiso 1 1 calc R . .
H5B H 1.0054 0.0054 0.6124 0.088 Uiso 1 1 calc R . .
C6 C 0.9686(5) 0.1184(3) 0.6110(3) 0.109(2) Uani 1 1 d . . .
H6A H 1.0521 0.1260 0.6462 0.131 Uiso 1 1 calc R . .
H6B H 0.9287 0.1478 0.6432 0.131 Uiso 1 1 calc R . .
C7 C 0.9318(3) 0.1449(2) 0.5113(2) 0.0651(9) Uani 1 1 d . . .
H7A H 0.8922 0.1944 0.5019 0.078 Uiso 1 1 calc R . .
H7B H 0.9983 0.1500 0.4944 0.078 Uiso 1 1 calc R . .
N1 N 0.6828(2) 0.02965(15) 0.30466(19) 0.0566(7) Uani 1 1 d . . .
N2 N 0.7983(2) 0.15615(14) 0.29129(17) 0.0497(6) Uani 1 1 d . . .
N3 N 0.6933(2) 0.06424(16) 0.13973(18) 0.0575(7) Uani 1 1 d . . .
N4 N 0.5258(2) -0.02344(17) 0.1469(3) 0.0711(9) Uani 1 1 d D . .
N5 N 0.8526(2) 0.08510(14) 0.45341(17) 0.0495(6) Uani 1 1 d . . .
O1 O 0.7270(2) -0.07016(13) 0.1990(2) 0.0725(7) Uani 1 1 d . . .
P1 P 0.65760(7) 0.00325(4) 0.19947(6) 0.0484(2) Uani 1 1 d . . .
P2 P 0.75116(7) 0.10376(4) 0.35166(5) 0.0443(2) Uani 1 1 d . . .
P3 P 0.75262(7) 0.14107(4) 0.18169(5) 0.0449(2) Uani 1 1 d . . .
Cl1 Cl 0.63792(10) 0.17052(7) 0.38131(8) 0.0837(3) Uani 1 1 d . . .
Cl2 Cl 0.64757(11) 0.22638(6) 0.11138(8) 0.0931(4) Uani 1 1 d . . .
Cl3 Cl 0.88050(10) 0.15964(7) 0.14171(8) 0.0860(4) Uani 1 1 d . . .
H4N H 0.470(3) 0.005(2) 0.158(3) 0.112(15) Uiso 1 1 d D . .

loop_
_atom_site_aniso_label
_atom_site_aniso_U_11
_atom_site_aniso_U_22
_atom_site_aniso_U_33
_atom_site_aniso_U_23
_atom_site_aniso_U_13
_atom_site_aniso_U_12
C1 0.067(2) 0.064(2) 0.091(3) -0.029(2) -0.001(2) -0.0095(19)
C2 0.086(3) 0.049(2) 0.121(4) -0.031(2) 0.025(3) -0.013(2)
C3 0.080(3) 0.039(2) 0.196(6) 0.001(3) 0.026(3) 0.009(2)
C4 0.090(3) 0.061(2) 0.0506(18) 0.0085(16) 0.0256(18) -0.0206(19)
C5 0.078(2) 0.081(3) 0.055(2) 0.0179(19) 0.0222(18) -0.005(2)
C6 0.140(5) 0.099(3) 0.049(2) 0.007(2) -0.001(2) -0.048(3)
C7 0.071(2) 0.064(2) 0.0506(18) -0.0043(15) 0.0148(16) -0.0237(17)
N1 0.0656(17) 0.0506(15) 0.0545(15) -0.0085(12) 0.0253(13) -0.0222(13)
N2 0.0641(16) 0.0424(12) 0.0381(12) -0.0056(10) 0.0161(11) -0.0155(11)
N3 0.0716(18) 0.0534(15) 0.0481(14) -0.0159(12) 0.0250(13) -0.0143(13)
N4 0.0405(14) 0.0549(17) 0.106(3) -0.0307(16) 0.0176(15) -0.0036(13)
N5 0.0591(15) 0.0460(13) 0.0402(13) 0.0005(10) 0.0169(11) -0.0106(11)
O1 0.0493(12) 0.0465(12) 0.112(2) -0.0219(13) 0.0225(13) 0.0023(10)
P1 0.0425(4) 0.0379(4) 0.0604(5) -0.0138(3) 0.0166(3) -0.0037(3)
P2 0.0516(4) 0.0406(4) 0.0417(4) -0.0052(3) 0.0202(3) -0.0065(3)
P3 0.0516(4) 0.0418(4) 0.0387(4) -0.0022(3) 0.0157(3) -0.0024(3)
Cl1 0.0844(7) 0.0859(7) 0.0911(7) -0.0103(5) 0.0462(6) 0.0219(5)
Cl2 0.1020(8) 0.0629(6) 0.0759(7) 0.0078(5) -0.0033(6) 0.0225(5)
Cl3 0.0939(7) 0.0986(8) 0.0888(7) -0.0152(6) 0.0610(6) -0.0289(6)

loop_
_atom_type_symbol
_atom_type_description
_atom_type_scat_dispersion_real
_atom_type_scat_dispersion_imag
_atom_type_scat_source
C C 0.0033 0.0016 'International Tables Vol C Tables 4.2.6.8 and 6.1.1.4'
H H 0.0000 0.0000 'International Tables Vol C Tables 4.2.6.8 and 6.1.1.4'
N N 0.0061 0.0033 'International Tables Vol C Tables 4.2.6.8 and 6.1.1.4'
O O 0.0106 0.0060 'International Tables Vol C Tables 4.2.6.8 and 6.1.1.4'
P P 0.1023 0.0942 'International Tables Vol C Tables 4.2.6.8 and 6.1.1.4'
Cl Cl 0.1484 0.1585 'International Tables Vol C Tables 4.2.6.8 and 6.1.1.4'

loop_
_geom_angle_atom_site_label_1
_geom_angle_atom_site_label_2
_geom_angle_atom_site_label_3
_geom_angle
_geom_angle_site_symmetry_1
_geom_angle_site_symmetry_3
_geom_angle_publ_flag
N4 C1 C2 117.6(3) . . ?
N4 C1 H1A 107.9 . . ?
C2 C1 H1A 107.9 . . ?
N4 C1 H1B 107.9 . . ?
C2 C1 H1B 107.9 . . ?
H1A C1 H1B 107.2 . . ?
C3 C2 C1 119.5(3) . . ?
C3 C2 H2A 107.4 . . ?
C1 C2 H2A 107.4 . . ?
C3 C2 H2B 107.5 . . ?
C1 C2 H2B 107.5 . . ?
H2A C2 H2B 107.0 . . ?
O1 C3 C2 120.8(4) . . ?
O1 C3 H3A 107.1 . . ?
C2 C3 H3A 107.1 . . ?
O1 C3 H3B 107.1 . . ?
C2 C3 H3B 107.1 . . ?
H3A C3 H3B 106.8 . . ?
N5 C4 C5 103.9(3) . . ?
N5 C4 H4A 111.0 . . ?
C5 C4 H4A 111.0 . . ?
N5 C4 H4B 111.0 . . ?
C5 C4 H4B 111.0 . . ?
H4A C4 H4B 109.0 . . ?
C6 C5 C4 104.9(3) . . ?
C6 C5 H5A 110.8 . . ?
C4 C5 H5A 110.8 . . ?
C6 C5 H5B 110.8 . . ?
C4 C5 H5B 110.8 . . ?
H5A C5 H5B 108.8 . . ?
C5 C6 C7 108.2(3) . . ?
C5 C6 H6A 110.0 . . ?
C7 C6 H6A 110.1 . . ?
C5 C6 H6B 110.1 . . ?
C7 C6 H6B 110.0 . . ?
H6A C6 H6B 108.4 . . ?
N5 C7 C6 104.6(3) . . ?
N5 C7 H7A 110.8 . . ?
C6 C7 H7A 110.8 . . ?
N5 C7 H7B 110.8 . . ?
C6 C7 H7B 110.8 . . ?
H7A C7 H7B 108.9 . . ?
P2 N1 P1 123.79(17) . . ?
P3 N2 P2 117.86(15) . . ?
P3 N3 P1 123.37(16) . . ?
C1 N4 P1 126.7(3) . . ?
C1 N4 H4N 114(3) . . ?
P1 N4 H4N 118(3) . . ?
C7 N5 C4 110.0(2) . . ?
C7 N5 P2 121.6(2) . . ?
C4 N5 P2 121.0(2) . . ?
C3 O1 P1 124.3(3) . . ?
O1 P1 N1 111.44(17) . . ?
O1 P1 N3 104.88(16) . . ?
N1 P1 N3 113.87(13) . . ?
O1 P1 N4 103.56(14) . . ?
N1 P1 N4 109.51(17) . . ?
N3 P1 N4 113.04(18) . . ?
O1 P1 H4N 123.8(10) . . ?
N1 P1 H4N 92.2(11) . . ?
N3 P1 H4N 110.7(13) . . ?
N4 P1 H4N 22.0(10) . . ?
N1 P2 N2 118.90(13) . . ?
N1 P2 N5 110.81(14) . . ?
N2 P2 N5 109.92(14) . . ?
N1 P2 Cl1 105.48(12) . . ?
N2 P2 Cl1 105.45(11) . . ?
N5 P2 Cl1 105.15(11) . . ?
N3 P3 N2 119.94(14) . . ?
N3 P3 Cl3 109.63(11) . . ?
N2 P3 Cl3 108.19(11) . . ?
N3 P3 Cl2 108.64(12) . . ?
N2 P3 Cl2 109.13(11) . . ?
Cl3 P3 Cl2 99.36(7) . . ?

loop_
_geom_bond_atom_site_label_1
_geom_bond_atom_site_label_2
_geom_bond_distance
_geom_bond_site_symmetry_2
_geom_bond_publ_flag
C1 N4 1.402(4) . ?
C1 C2 1.443(6) . ?
C1 H1A 0.9900 . ?
C1 H1B 0.9900 . ?
C2 C3 1.400(6) . ?
C2 H2A 0.9900 . ?
C2 H2B 0.9900 . ?
C3 O1 1.360(5) . ?
C3 H3A 0.9900 . ?
C3 H3B 0.9900 . ?
C4 N5 1.483(4) . ?
C4 C5 1.508(5) . ?
C4 H4A 0.9900 . ?
C4 H4B 0.9900 . ?
C5 C6 1.473(6) . ?
C5 H5A 0.9900 . ?
C5 H5B 0.9900 . ?
C6 C7 1.487(5) . ?
C6 H6A 0.9900 . ?
C6 H6B 0.9900 . ?
C7 N5 1.482(4) . ?
C7 H7A 0.9900 . ?
C7 H7B 0.9900 . ?
N1 P2 1.575(3) . ?
N1 P1 1.589(3) . ?
N2 P3 1.570(2) . ?
N2 P2 1.593(3) . ?
N3 P3 1.558(3) . ?
N3 P1 1.598(3) . ?
N4 P1 1.615(3) . ?
N4 H4N 0.938(10) . ?
N5 P2 1.611(3) . ?
O1 P1 1.571(2) . ?
P1 H4N 2.21(3) . ?
P2 Cl1 2.0568(12) . ?
P3 Cl3 1.9958(12) . ?
P3 Cl2 2.0137(12) . ?
